data_4109928
loop_
_publ_author_name
'Alexey A. Popov'
'Ivan E. Kareev'
'Natalia B. Shustova'
'Evgeny B. Stukalin'
'Sergey F. Lebedkin'
'Konrad Seppelt'
'Steven H. Strauss'
'Olga V. Boltalina'
'Lothar Dunsch'

_publ_section_title
;
 Electrochemical, Spectroscopic, and DFT Study of C60(CF3)n Frontier
 Orbitals (n= 2-18): The Link between Double Bonds in Pentagons and
 Reduction Potentials
;
_journal_name_full 'Journal of the American Chemical Society'
_journal_page_first 11551
_journal_page_last 11568
_journal_paper_doi 10.1021/ja073181e
_journal_volume 129
_journal_year 2007
_chemical_formula_moiety 'C60(CF3)10 * p-xylene'
_chemical_formula_sum 'C78 H10 F30'
_chemical_formula_weight 1516.86
_chemical_name_systematic
; 
 ? 
;
_space_group_IT_number 2
_symmetry_cell_setting triclinic
_symmetry_space_group_name_Hall '-P 1'
_symmetry_space_group_name_H-M 'P -1'
_atom_sites_solution_hydrogens geom
_atom_sites_solution_primary direct
_atom_sites_solution_secondary difmap
_audit_creation_method SHELXL-97
_cell_angle_alpha 91.100(5)
_cell_angle_beta 107.630(5)
_cell_angle_gamma 98.136(5)
_cell_formula_units_Z 2
_cell_length_a 12.310(3)
_cell_length_b 14.197(3)
_cell_length_c 16.002(3)
_cell_measurement_temperature 173(2)
_cell_volume 2632.7(10)
_computing_structure_refinement 'SHELXL-97 (Sheldrick, 1997)'
_computing_structure_solution 'SHELXS-97 (Sheldrick, 1990)'
_diffrn_ambient_temperature 173(2)
_diffrn_measured_fraction_theta_full 0.977
_diffrn_measured_fraction_theta_max 0.977
_diffrn_measurement_device_type 'Bruker CCD'
_diffrn_radiation_monochromator graphite
_diffrn_radiation_source 'fine-focus sealed tube'
_diffrn_radiation_type MoK\a
_diffrn_radiation_wavelength 0.71073
_diffrn_reflns_av_R_equivalents 0.0308
_diffrn_reflns_av_sigmaI/netI 0.0407
_diffrn_reflns_limit_h_max 16
_diffrn_reflns_limit_h_min -16
_diffrn_reflns_limit_k_max 16
_diffrn_reflns_limit_k_min -19
_diffrn_reflns_limit_l_max 19
_diffrn_reflns_limit_l_min -21
_diffrn_reflns_number 38237
_diffrn_reflns_theta_full 29.05
_diffrn_reflns_theta_max 29.05
_diffrn_reflns_theta_min 1.34
_diffrn_standards_decay_% none
_exptl_absorpt_coefficient_mu 0.186
_exptl_absorpt_correction_T_max 0.86
_exptl_absorpt_correction_T_min 1.00
_exptl_absorpt_process_details
;
SADABS = equlibration of symmetry related and multiple
                                  measured reflections
;
_exptl_crystal_colour orange
_exptl_crystal_density_diffrn 1.914
_exptl_crystal_description coffin
_exptl_crystal_F_000 1496
_exptl_crystal_size_max '0.2 mm'
_exptl_crystal_size_mid '0.2 mm'
_exptl_crystal_size_min '0.15 mm'
_refine_diff_density_max 0.526
_refine_diff_density_min -0.423
_refine_diff_density_rms 0.067
_refine_ls_extinction_method none
_refine_ls_goodness_of_fit_ref 1.014
_refine_ls_hydrogen_treatment mixed
_refine_ls_matrix_type full
_refine_ls_number_parameters 976
_refine_ls_number_reflns 13759
_refine_ls_number_restraints 0
_refine_ls_restrained_S_all 1.014
_refine_ls_R_factor_all 0.0833
_refine_ls_R_factor_gt 0.0494
_refine_ls_shift/su_max 0.041
_refine_ls_shift/su_mean 0.000
_refine_ls_structure_factor_coef Fsqd
_refine_ls_weighting_details 'calc w=1/[\s^2^(Fo^2^)+(0.0620P)^2^+2.0140P] where P=(Fo^2^+2Fc^2^)/3'
_refine_ls_weighting_scheme calc
_refine_ls_wR_factor_gt 0.1180
_refine_ls_wR_factor_ref 0.1380
_reflns_number_gt 9127
_reflns_number_total 13759
_reflns_threshold_expression >2sigma(I)
_cod_data_source_file ja073181esi20070518_103207.cif
_cod_data_source_block c60cf10c
_cod_original_cell_volume 2632.6(10)
_cod_database_code 4109928

loop_
_symmetry_equiv_pos_as_xyz
'x, y, z'
'-x, -y, -z'

loop_
_atom_site_label
_atom_site_type_symbol
_atom_site_fract_x
_atom_site_fract_y
_atom_site_fract_z
_atom_site_U_iso_or_equiv
_atom_site_adp_type
_atom_site_occupancy
_atom_site_symmetry_multiplicity
_atom_site_calc_flag
_atom_site_refinement_flags
C61 C 0.7858(2) 0.14293(16) 0.20077(15) 0.0252(5) Uani 1 1 d .
F611 F 0.71592(14) 0.19507(10) 0.22192(11) 0.0405(4) Uani 1 1 d .
F612 F 0.89148(13) 0.17022(10) 0.25621(10) 0.0386(4) Uani 1 1 d .
F613 F 0.78892(14) 0.16490(10) 0.12070(9) 0.0363(3) Uani 1 1 d .
C62 C 0.4772(2) 0.08193(17) 0.28115(17) 0.0291(5) Uani 1 1 d .
F621 F 0.54758(17) 0.16165(11) 0.29416(17) 0.0697(7) Uani 1 1 d .
F622 F 0.3876(2) 0.08994(17) 0.21233(14) 0.0847(8) Uani 1 1 d .
F623 F 0.43759(19) 0.07356(12) 0.34804(13) 0.0609(6) Uani 1 1 d .
C63 C 0.7023(2) 0.01568(17) 0.49152(16) 0.0292(5) Uani 1 1 d .
F631 F 0.60373(15) 0.04130(13) 0.49235(13) 0.0571(5) Uani 1 1 d .
F632 F 0.74516(17) -0.02417(11) 0.56641(9) 0.0483(4) Uani 1 1 d .
F633 F 0.77450(15) 0.09450(10) 0.49126(10) 0.0436(4) Uani 1 1 d .
C64 C 0.7998(2) -0.25634(17) 0.57200(14) 0.0298(5) Uani 1 1 d .
F641 F 0.75558(19) -0.20029(14) 0.61512(10) 0.0620(6) Uani 1 1 d .
F642 F 0.77400(16) -0.34444(12) 0.59318(10) 0.0465(4) Uani 1 1 d .
F643 F 0.91388(15) -0.23528(14) 0.60256(10) 0.0558(5) Uani 1 1 d .
C65 C 0.4775(2) -0.34084(17) 0.47269(16) 0.0284(5) Uani 1 1 d .
F651 F 0.54758(15) -0.38981(12) 0.52943(10) 0.0462(4) Uani 1 1 d .
F652 F 0.46063(16) -0.26759(11) 0.51715(11) 0.0462(4) Uani 1 1 d .
F653 F 0.37726(14) -0.39771(12) 0.44122(11) 0.0464(4) Uani 1 1 d .
C66 C 0.2705(2) -0.46643(17) 0.21272(17) 0.0289(5) Uani 1 1 d .
F661 F 0.25496(17) -0.47666(17) 0.28991(13) 0.0738(7) Uani 1 1 d .
F662 F 0.18135(13) -0.43043(11) 0.16231(13) 0.0499(4) Uani 1 1 d .
F663 F 0.26507(14) -0.55155(11) 0.17708(14) 0.0561(5) Uani 1 1 d .
C67 C 0.5306(2) -0.60283(15) 0.24364(15) 0.0241(5) Uani 1 1 d .
F671 F 0.43322(13) -0.63596(10) 0.18035(11) 0.0415(4) Uani 1 1 d .
F672 F 0.60918(13) -0.65160(10) 0.23158(11) 0.0395(4) Uani 1 1 d .
F673 F 0.51538(18) -0.62419(11) 0.31965(11) 0.0531(5) Uani 1 1 d .
C68 C 0.83130(19) -0.54067(15) 0.15924(15) 0.0238(4) Uani 1 1 d .
F681 F 0.80294(14) -0.61384(10) 0.20271(11) 0.0401(4) Uani 1 1 d .
F682 F 0.79209(14) -0.56958(10) 0.07417(9) 0.0387(4) Uani 1 1 d .
F683 F 0.94561(12) -0.52432(10) 0.18256(11) 0.0398(4) Uani 1 1 d .
C69 C 0.9122(2) -0.33516(17) 0.02696(15) 0.0276(5) Uani 1 1 d .
F691 F 0.89189(16) -0.42828(11) 0.00773(11) 0.0473(4) Uani 1 1 d .
F692 F 0.88315(13) -0.29308(10) -0.04898(9) 0.0343(3) Uani 1 1 d .
F693 F 1.02492(13) -0.30941(13) 0.06411(10) 0.0438(4) Uani 1 1 d .
C70 C 1.11034(19) -0.21293(17) 0.29055(16) 0.0265(5) Uani 1 1 d .
F701 F 1.13690(12) -0.25444(12) 0.22629(11) 0.0438(4) Uani 1 1 d .
F702 F 1.16703(12) -0.12410(10) 0.30439(11) 0.0384(4) Uani 1 1 d .
F703 F 1.15130(12) -0.25814(12) 0.36321(11) 0.0440(4) Uani 1 1 d .
C1 C 0.52823(19) -0.30768(15) 0.39987(14) 0.0216(4) Uani 1 1 d .
C2 C 0.44629(18) -0.25675(15) 0.33041(14) 0.0216(4) Uani 1 1 d .
C3 C 0.48936(18) -0.15666(15) 0.34162(14) 0.0209(4) Uani 1 1 d .
C4 C 0.60371(18) -0.14306(15) 0.40735(14) 0.0208(4) Uani 1 1 d .
C5 C 0.63302(19) -0.22778(15) 0.43575(13) 0.0214(4) Uani 1 1 d .
C6 C 0.75625(19) -0.24638(15) 0.47142(13) 0.0221(4) Uani 1 1 d .
C7 C 0.77083(19) -0.33432(15) 0.42064(13) 0.0205(4) Uani 1 1 d .
C8 C 0.68040(18) -0.40225(15) 0.37375(13) 0.0195(4) Uani 1 1 d .
C9 C 0.55940(18) -0.38930(14) 0.35428(13) 0.0196(4) Uani 1 1 d .
C10 C 0.49394(18) -0.43428(14) 0.27636(14) 0.0201(4) Uani 1 1 d .
C11 C 0.38452(18) -0.40153(15) 0.21891(14) 0.0207(4) Uani 1 1 d .
C12 C 0.38277(18) -0.29838(15) 0.25017(15) 0.0214(4) Uani 1 1 d .
C13 C 0.35832(17) -0.24077(15) 0.17626(15) 0.0223(4) Uani 1 1 d .
C14 C 0.39523(18) -0.14190(15) 0.18789(15) 0.0227(4) Uani 1 1 d .
C15 C 0.45916(18) -0.09865(15) 0.27315(15) 0.0221(4) Uani 1 1 d .
C16 C 0.53327(19) -0.00487(15) 0.26528(15) 0.0219(4) Uani 1 1 d .
C17 C 0.65624(18) -0.00416(15) 0.32443(14) 0.0205(4) Uani 1 1 d .
C18 C 0.68787(19) -0.05305(15) 0.41242(14) 0.0212(4) Uani 1 1 d .
C19 C 0.80375(18) -0.08165(15) 0.41570(13) 0.0201(4) Uani 1 1 d .
C20 C 0.83500(18) -0.16805(15) 0.44227(13) 0.0206(4) Uani 1 1 d .
C21 C 0.90734(17) -0.21009(15) 0.40275(13) 0.0198(4) Uani 1 1 d .
C22 C 0.86777(18) -0.31366(15) 0.39057(13) 0.0202(4) Uani 1 1 d .
C23 C 0.87256(18) -0.36377(15) 0.31737(14) 0.0202(4) Uani 1 1 d .
C24 C 0.78437(18) -0.43993(14) 0.27438(13) 0.0185(4) Uani 1 1 d .
C25 C 0.68908(18) -0.45911(14) 0.30237(13) 0.0186(4) Uani 1 1 d .
C26 C 0.56711(18) -0.49532(14) 0.24040(13) 0.0187(4) Uani 1 1 d .
C27 C 0.56458(18) -0.46924(14) 0.14918(13) 0.0186(4) Uani 1 1 d .
C28 C 0.47168(18) -0.42149(15) 0.09442(13) 0.0201(4) Uani 1 1 d .
C29 C 0.39459(18) -0.38457(15) 0.12680(14) 0.0206(4) Uani 1 1 d .
C30 C 0.36420(18) -0.29288(15) 0.10023(14) 0.0221(4) Uani 1 1 d .
C31 C 0.40465(18) -0.24547(16) 0.03761(14) 0.0225(4) Uani 1 1 d .
C32 C 0.44243(18) -0.14324(15) 0.04983(14) 0.0226(4) Uani 1 1 d .
C33 C 0.43819(18) -0.09245(15) 0.12338(14) 0.0224(4) Uani 1 1 d .
C34 C 0.53007(19) -0.01694(15) 0.16823(14) 0.0218(4) Uani 1 1 d .
C35 C 0.62426(19) 0.00261(14) 0.14063(14) 0.0214(4) Uani 1 1 d .
C36 C 0.74582(18) 0.03663(14) 0.20357(14) 0.0194(4) Uani 1 1 d .
C37 C 0.74842(18) 0.01012(14) 0.29517(14) 0.0199(4) Uani 1 1 d .
C38 C 0.84248(18) -0.03545(15) 0.35039(13) 0.0201(4) Uani 1 1 d .
C39 C 0.91687(17) -0.07443(15) 0.31471(13) 0.0195(4) Uani 1 1 d .
C40 C 0.95131(17) -0.16238(15) 0.34266(14) 0.0203(4) Uani 1 1 d .
C41 C 0.97994(17) -0.21437(15) 0.26866(14) 0.0198(4) Uani 1 1 d .
C42 C 0.91499(17) -0.31521(15) 0.25037(14) 0.0197(4) Uani 1 1 d .
C43 C 0.85897(18) -0.35797(15) 0.17009(13) 0.0195(4) Uani 1 1 d .
C44 C 0.78134(18) -0.45151(14) 0.17798(13) 0.0184(4) Uani 1 1 d .
C45 C 0.65883(18) -0.45025(14) 0.12175(13) 0.0181(4) Uani 1 1 d .
C46 C 0.63269(18) -0.38867(15) 0.04716(13) 0.0199(4) Uani 1 1 d .
C47 C 0.51509(18) -0.37343(15) 0.03014(13) 0.0203(4) Uani 1 1 d .
C48 C 0.48162(18) -0.28699(15) 0.00104(13) 0.0215(4) Uani 1 1 d .
C49 C 0.56675(19) -0.21166(15) -0.00997(13) 0.0218(4) Uani 1 1 d .
C50 C 0.54230(19) -0.12231(15) 0.02030(13) 0.0218(4) Uani 1 1 d .
C51 C 0.63223(19) -0.05241(15) 0.06640(13) 0.0209(4) Uani 1 1 d .
C52 C 0.75052(19) -0.06837(15) 0.08403(13) 0.0202(4) Uani 1 1 d .
C53 C 0.81754(18) -0.02477(14) 0.16770(14) 0.0196(4) Uani 1 1 d .
C54 C 0.90185(18) -0.06985(15) 0.22061(14) 0.0203(4) Uani 1 1 d .
C55 C 0.92923(18) -0.15655(15) 0.18997(14) 0.0200(4) Uani 1 1 d .
C56 C 0.86700(18) -0.19777(15) 0.10871(14) 0.0204(4) Uani 1 1 d .
C57 C 0.84240(18) -0.30602(15) 0.08571(13) 0.0202(4) Uani 1 1 d .
C58 C 0.71316(19) -0.31848(15) 0.03394(13) 0.0206(4) Uani 1 1 d .
C59 C 0.68058(19) -0.22726(15) 0.00818(13) 0.0206(4) Uani 1 1 d .
C60 C 0.77445(19) -0.15442(15) 0.05477(13) 0.0203(4) Uani 1 1 d .
C100 C 0.0903(3) -0.0301(3) 0.0624(2) 0.0537(8) Uani 1 1 d .
H100 H 0.1525 -0.0518 0.1048 0.088(4) Uiso 1 1 calc R
C102 C -0.0400(3) 0.0812(2) 0.0179(2) 0.0534(8) Uani 1 1 d .
H102 H -0.0684 0.1372 0.0295 0.088(4) Uiso 1 1 calc R
C103 C 0.1074(3) 0.1081(3) 0.1689(3) 0.0683(10) Uani 1 1 d .
H10A H 0.1243 0.0641 0.2160 0.088(4) Uiso 1 1 calc R
H10B H 0.0548 0.1495 0.1793 0.088(4) Uiso 1 1 calc R
H10C H 0.1793 0.1472 0.1681 0.088(4) Uiso 1 1 calc R
C101 C 0.0517(3) 0.0520(3) 0.0821(2) 0.0525(8) Uani 1 1 d .
C112 C 0.0846(2) 0.5258(2) 0.46146(18) 0.0418(7) Uani 1 1 d .
H112 H 0.1427 0.5426 0.4342 0.088(4) Uiso 1 1 calc R
C113 C 0.0854(2) 0.5802(2) 0.53445(18) 0.0408(6) Uani 1 1 d .
C111 C 0.0004(3) 0.4471(2) 0.42746(18) 0.0426(7) Uani 1 1 d .
H111 H 0.0015 0.4113 0.3771 0.088(4) Uiso 1 1 calc R
C114 C 0.1746(3) 0.6674(3) 0.5703(2) 0.0593(9) Uani 1 1 d .
H11A H 0.2436 0.6619 0.5532 0.088(4) Uiso 1 1 calc R
H11B H 0.1951 0.6727 0.6345 0.088(4) Uiso 1 1 calc R
H11C H 0.1431 0.7243 0.5464 0.088(4) Uiso 1 1 calc R

loop_
_atom_site_aniso_label
_atom_site_aniso_U_11
_atom_site_aniso_U_22
_atom_site_aniso_U_33
_atom_site_aniso_U_23
_atom_site_aniso_U_13
_atom_site_aniso_U_12
C61 0.0295(11) 0.0160(10) 0.0315(12) 0.0036(9) 0.0119(9) 0.0027(9)
F611 0.0491(9) 0.0167(7) 0.0678(11) 0.0056(7) 0.0333(8) 0.0106(6)
F612 0.0360(8) 0.0254(8) 0.0456(9) 0.0014(6) 0.0049(7) -0.0066(6)
F613 0.0510(9) 0.0244(7) 0.0361(8) 0.0116(6) 0.0184(7) 0.0024(6)
C62 0.0311(12) 0.0214(12) 0.0415(13) 0.0063(10) 0.0177(10) 0.0108(10)
F621 0.0674(12) 0.0166(8) 0.150(2) 0.0001(10) 0.0706(14) 0.0059(8)
F622 0.0849(15) 0.0932(16) 0.0700(13) -0.0169(12) -0.0114(11) 0.0752(14)
F623 0.0975(15) 0.0395(10) 0.0829(13) 0.0188(9) 0.0706(12) 0.0353(10)
C63 0.0379(13) 0.0222(12) 0.0302(12) -0.0056(9) 0.0161(10) 0.0023(10)
F631 0.0502(10) 0.0586(11) 0.0698(12) -0.0269(9) 0.0292(9) 0.0126(9)
F632 0.0837(13) 0.0371(9) 0.0226(7) -0.0025(6) 0.0154(8) 0.0075(8)
F633 0.0654(11) 0.0247(8) 0.0400(8) -0.0102(6) 0.0235(8) -0.0097(7)
C64 0.0411(14) 0.0286(13) 0.0186(10) 0.0013(9) 0.0067(10) 0.0073(10)
F641 0.1075(16) 0.0666(12) 0.0228(8) 0.0025(8) 0.0205(9) 0.0480(12)
F642 0.0699(11) 0.0403(9) 0.0257(7) 0.0126(7) 0.0118(7) 0.0019(8)
F643 0.0430(10) 0.0776(13) 0.0299(8) 0.0161(8) -0.0085(7) -0.0041(9)
C65 0.0365(13) 0.0234(12) 0.0311(12) 0.0051(9) 0.0190(10) 0.0045(10)
F651 0.0590(10) 0.0548(10) 0.0383(8) 0.0270(8) 0.0273(8) 0.0224(8)
F652 0.0769(12) 0.0321(8) 0.0491(9) 0.0028(7) 0.0474(9) 0.0106(8)
F653 0.0448(9) 0.0516(10) 0.0475(9) 0.0028(8) 0.0286(8) -0.0096(8)
C66 0.0256(11) 0.0223(12) 0.0394(13) 0.0032(10) 0.0121(10) 0.0008(9)
F661 0.0605(12) 0.1022(17) 0.0483(11) 0.0025(11) 0.0258(9) -0.0417(12)
F662 0.0217(7) 0.0361(9) 0.0889(13) 0.0125(9) 0.0120(8) 0.0051(6)
F663 0.0380(9) 0.0232(8) 0.1053(15) -0.0125(9) 0.0245(9) -0.0046(7)
C67 0.0319(12) 0.0166(10) 0.0261(11) 0.0039(8) 0.0118(9) 0.0039(9)
F671 0.0370(8) 0.0211(7) 0.0564(10) 0.0006(7) 0.0037(7) -0.0039(6)
F672 0.0397(8) 0.0176(7) 0.0663(10) 0.0058(7) 0.0211(8) 0.0108(6)
F673 0.1065(15) 0.0228(8) 0.0418(9) 0.0088(7) 0.0438(10) 0.0019(9)
C68 0.0270(11) 0.0183(11) 0.0288(11) 0.0018(9) 0.0110(9) 0.0072(9)
F681 0.0596(10) 0.0188(7) 0.0557(9) 0.0118(6) 0.0338(8) 0.0147(7)
F682 0.0531(9) 0.0331(8) 0.0322(8) -0.0081(6) 0.0128(7) 0.0167(7)
F683 0.0284(7) 0.0295(8) 0.0632(10) -0.0035(7) 0.0135(7) 0.0120(6)
C69 0.0345(13) 0.0254(12) 0.0292(12) 0.0031(9) 0.0174(10) 0.0085(10)
F691 0.0797(12) 0.0253(8) 0.0535(10) -0.0026(7) 0.0431(9) 0.0135(8)
F692 0.0447(8) 0.0379(8) 0.0274(7) 0.0052(6) 0.0209(6) 0.0080(7)
F693 0.0310(8) 0.0674(11) 0.0405(8) 0.0011(8) 0.0186(7) 0.0161(8)
C70 0.0192(10) 0.0257(12) 0.0349(12) -0.0020(10) 0.0088(9) 0.0044(9)
F701 0.0246(7) 0.0556(10) 0.0534(10) -0.0181(8) 0.0161(7) 0.0072(7)
F702 0.0239(7) 0.0319(8) 0.0541(9) -0.0055(7) 0.0084(6) -0.0035(6)
F703 0.0266(7) 0.0519(10) 0.0516(9) 0.0176(8) 0.0038(7) 0.0159(7)
C1 0.0276(11) 0.0186(10) 0.0220(10) 0.0035(8) 0.0120(9) 0.0047(9)
C2 0.0235(10) 0.0198(11) 0.0271(11) 0.0041(8) 0.0150(9) 0.0059(8)
C3 0.0246(10) 0.0191(10) 0.0255(10) 0.0022(8) 0.0156(9) 0.0070(8)
C4 0.0268(11) 0.0182(10) 0.0215(10) -0.0002(8) 0.0131(8) 0.0047(8)
C5 0.0295(11) 0.0196(11) 0.0187(10) 0.0017(8) 0.0128(8) 0.0041(9)
C6 0.0298(11) 0.0202(11) 0.0161(9) 0.0027(8) 0.0062(8) 0.0051(9)
C7 0.0289(11) 0.0176(10) 0.0159(9) 0.0051(8) 0.0057(8) 0.0084(8)
C8 0.0268(11) 0.0170(10) 0.0179(9) 0.0070(8) 0.0095(8) 0.0069(8)
C9 0.0272(11) 0.0136(10) 0.0220(10) 0.0065(8) 0.0130(8) 0.0036(8)
C10 0.0240(10) 0.0138(10) 0.0249(10) 0.0064(8) 0.0106(8) 0.0031(8)
C11 0.0218(10) 0.0147(10) 0.0256(10) 0.0021(8) 0.0082(8) 0.0007(8)
C12 0.0183(10) 0.0164(10) 0.0332(11) 0.0037(8) 0.0126(9) 0.0044(8)
C13 0.0150(9) 0.0210(11) 0.0316(11) 0.0044(9) 0.0069(8) 0.0053(8)
C14 0.0193(10) 0.0190(11) 0.0322(11) 0.0055(9) 0.0087(9) 0.0084(8)
C15 0.0215(10) 0.0179(10) 0.0306(11) 0.0029(8) 0.0110(9) 0.0079(8)
C16 0.0242(10) 0.0160(10) 0.0301(11) 0.0033(8) 0.0129(9) 0.0078(8)
C17 0.0251(10) 0.0143(10) 0.0233(10) 0.0000(8) 0.0081(8) 0.0055(8)
C18 0.0258(11) 0.0176(10) 0.0221(10) 0.0006(8) 0.0101(8) 0.0040(8)
C19 0.0241(10) 0.0171(10) 0.0173(9) -0.0017(8) 0.0046(8) 0.0022(8)
C20 0.0249(10) 0.0203(10) 0.0143(9) -0.0013(8) 0.0031(8) 0.0029(8)
C21 0.0176(9) 0.0191(10) 0.0177(9) -0.0007(8) -0.0017(7) 0.0030(8)
C22 0.0217(10) 0.0190(10) 0.0179(9) 0.0049(8) 0.0011(8) 0.0073(8)
C23 0.0206(10) 0.0180(10) 0.0230(10) 0.0060(8) 0.0054(8) 0.0089(8)
C24 0.0233(10) 0.0143(10) 0.0186(9) 0.0044(7) 0.0047(8) 0.0083(8)
C25 0.0251(10) 0.0135(10) 0.0174(9) 0.0045(7) 0.0056(8) 0.0052(8)
C26 0.0233(10) 0.0135(10) 0.0198(9) 0.0015(8) 0.0074(8) 0.0030(8)
C27 0.0232(10) 0.0128(10) 0.0185(9) 0.0009(7) 0.0046(8) 0.0024(8)
C28 0.0214(10) 0.0158(10) 0.0197(10) 0.0000(8) 0.0028(8) -0.0004(8)
C29 0.0177(10) 0.0164(10) 0.0240(10) 0.0015(8) 0.0024(8) -0.0008(8)
C30 0.0163(10) 0.0197(11) 0.0260(10) 0.0015(8) 0.0002(8) 0.0019(8)
C31 0.0199(10) 0.0222(11) 0.0208(10) 0.0039(8) -0.0015(8) 0.0052(8)
C32 0.0209(10) 0.0210(11) 0.0232(10) 0.0094(8) 0.0004(8) 0.0072(8)
C33 0.0196(10) 0.0191(11) 0.0282(11) 0.0074(8) 0.0043(8) 0.0084(8)
C34 0.0258(11) 0.0139(10) 0.0264(10) 0.0051(8) 0.0066(9) 0.0084(8)
C35 0.0270(11) 0.0132(10) 0.0246(10) 0.0059(8) 0.0077(8) 0.0052(8)
C36 0.0222(10) 0.0130(10) 0.0245(10) 0.0033(8) 0.0091(8) 0.0029(8)
C37 0.0249(10) 0.0124(10) 0.0222(10) -0.0002(8) 0.0066(8) 0.0036(8)
C38 0.0216(10) 0.0150(10) 0.0205(10) -0.0014(8) 0.0031(8) 0.0003(8)
C39 0.0187(10) 0.0166(10) 0.0214(10) 0.0007(8) 0.0045(8) 0.0001(8)
C40 0.0169(9) 0.0196(10) 0.0219(10) -0.0010(8) 0.0022(8) 0.0033(8)
C41 0.0169(9) 0.0191(10) 0.0226(10) 0.0005(8) 0.0050(8) 0.0031(8)
C42 0.0192(10) 0.0176(10) 0.0243(10) 0.0020(8) 0.0070(8) 0.0082(8)
C43 0.0220(10) 0.0170(10) 0.0228(10) 0.0013(8) 0.0096(8) 0.0080(8)
C44 0.0244(10) 0.0125(9) 0.0212(10) 0.0010(8) 0.0098(8) 0.0061(8)
C45 0.0253(10) 0.0123(9) 0.0162(9) -0.0013(7) 0.0054(8) 0.0033(8)
C46 0.0266(11) 0.0168(10) 0.0156(9) 0.0002(8) 0.0055(8) 0.0039(8)
C47 0.0246(10) 0.0172(10) 0.0159(9) -0.0010(8) 0.0026(8) 0.0015(8)
C48 0.0245(10) 0.0197(10) 0.0153(9) 0.0029(8) -0.0007(8) 0.0022(8)
C49 0.0287(11) 0.0202(11) 0.0147(9) 0.0038(8) 0.0035(8) 0.0048(9)
C50 0.0272(11) 0.0195(11) 0.0172(9) 0.0081(8) 0.0030(8) 0.0061(9)
C51 0.0286(11) 0.0151(10) 0.0209(10) 0.0087(8) 0.0087(8) 0.0061(8)
C52 0.0265(11) 0.0159(10) 0.0211(10) 0.0079(8) 0.0111(8) 0.0030(8)
C53 0.0243(10) 0.0137(10) 0.0235(10) 0.0044(8) 0.0115(8) 0.0016(8)
C54 0.0190(10) 0.0172(10) 0.0257(10) 0.0013(8) 0.0097(8) -0.0003(8)
C55 0.0189(10) 0.0179(10) 0.0253(10) 0.0032(8) 0.0102(8) 0.0025(8)
C56 0.0253(11) 0.0168(10) 0.0238(10) 0.0033(8) 0.0145(8) 0.0035(8)
C57 0.0241(10) 0.0183(10) 0.0203(10) 0.0012(8) 0.0099(8) 0.0034(8)
C58 0.0275(11) 0.0200(10) 0.0154(9) 0.0005(8) 0.0073(8) 0.0055(9)
C59 0.0286(11) 0.0197(11) 0.0156(9) 0.0035(8) 0.0097(8) 0.0037(9)
C60 0.0271(11) 0.0181(10) 0.0185(9) 0.0036(8) 0.0117(8) 0.0024(8)
C100 0.0510(18) 0.060(2) 0.059(2) 0.0188(17) 0.0335(16) 0.0024(16)
C102 0.0513(19) 0.052(2) 0.069(2) 0.0141(17) 0.0397(17) 0.0010(15)
C103 0.061(2) 0.077(3) 0.070(2) 0.003(2) 0.0320(19) -0.0068(19)
C101 0.0506(18) 0.059(2) 0.0558(19) 0.0122(16) 0.0344(16) -0.0076(15)
C112 0.0376(15) 0.0497(17) 0.0401(15) 0.0155(13) 0.0097(12) 0.0169(13)
C113 0.0365(14) 0.0448(16) 0.0374(14) 0.0127(12) 0.0014(11) 0.0143(12)
C111 0.0466(16) 0.0484(17) 0.0348(14) 0.0103(12) 0.0080(12) 0.0231(14)
C114 0.060(2) 0.058(2) 0.0483(18) 0.0106(16) 0.0013(15) 0.0021(17)

loop_
_atom_type_symbol
_atom_type_description
_atom_type_scat_dispersion_real
_atom_type_scat_dispersion_imag
_atom_type_scat_source
C C 0.0033 0.0016 'International Tables Vol C Tables 4.2.6.8 and 6.1.1.4'
H H 0.0000 0.0000 'International Tables Vol C Tables 4.2.6.8 and 6.1.1.4'
F F 0.0171 0.0103 'International Tables Vol C Tables 4.2.6.8 and 6.1.1.4'

loop_
_geom_angle_atom_site_label_1
_geom_angle_atom_site_label_2
_geom_angle_atom_site_label_3
_geom_angle
_geom_angle_site_symmetry_1
_geom_angle_site_symmetry_3
F611 C61 F612 107.80(19) . .
F611 C61 F613 107.23(18) . .
F612 C61 F613 107.24(19) . .
F611 C61 C36 111.48(18) . .
F612 C61 C36 111.38(18) . .
F613 C61 C36 111.49(18) . .
F621 C62 F623 107.7(2) . .
F621 C62 F622 107.4(2) . .
F623 C62 F622 106.0(2) . .
F621 C62 C16 112.77(19) . .
F623 C62 C16 112.48(19) . .
F622 C62 C16 110.2(2) . .
F631 C63 F632 107.5(2) . .
F631 C63 F633 107.6(2) . .
F632 C63 F633 107.5(2) . .
F631 C63 C18 112.4(2) . .
F632 C63 C18 110.83(18) . .
F633 C63 C18 110.86(19) . .
F641 C64 F642 107.2(2) . .
F641 C64 F643 108.3(2) . .
F642 C64 F643 105.8(2) . .
F641 C64 C6 112.04(19) . .
F642 C64 C6 112.35(19) . .
F643 C64 C6 110.8(2) . .
F652 C65 F653 107.5(2) . .
F652 C65 F651 107.9(2) . .
F653 C65 F651 106.6(2) . .
F652 C65 C1 111.33(19) . .
F653 C65 C1 112.1(2) . .
F651 C65 C1 111.10(19) . .
F663 C66 F661 108.0(2) . .
F663 C66 F662 106.2(2) . .
F661 C66 F662 107.4(2) . .
F663 C66 C11 112.07(19) . .
F661 C66 C11 112.3(2) . .
F662 C66 C11 110.61(19) . .
F673 C67 F672 107.83(18) . .
F673 C67 F671 107.9(2) . .
F672 C67 F671 105.83(18) . .
F673 C67 C26 111.86(18) . .
F672 C67 C26 111.07(18) . .
F671 C67 C26 112.06(17) . .
F681 C68 F683 106.77(18) . .
F681 C68 F682 106.68(18) . .
F683 C68 F682 107.81(18) . .
F681 C68 C44 112.05(18) . .
F683 C68 C44 111.77(18) . .
F682 C68 C44 111.47(17) . .
F691 C69 F693 108.21(19) . .
F691 C69 F692 107.28(19) . .
F693 C69 F692 107.11(19) . .
F691 C69 C57 111.64(19) . .
F693 C69 C57 112.17(19) . .
F692 C69 C57 110.20(18) . .
F701 C70 F702 107.20(19) . .
F701 C70 F703 107.77(19) . .
F702 C70 F703 107.40(19) . .
F701 C70 C41 111.89(18) . .
F702 C70 C41 111.39(18) . .
F703 C70 C41 110.98(19) . .
C9 C1 C2 108.35(17) . .
C9 C1 C65 112.19(18) . .
C2 C1 C65 112.34(18) . .
C9 C1 C5 111.09(17) . .
C2 C1 C5 101.31(17) . .
C65 C1 C5 111.04(18) . .
C12 C2 C3 120.9(2) . .
C12 C2 C1 123.16(19) . .
C3 C2 C1 108.74(19) . .
C15 C3 C2 120.9(2) . .
C15 C3 C4 123.0(2) . .
C2 C3 C4 107.69(18) . .
C5 C4 C3 110.62(19) . .
C5 C4 C18 125.1(2) . .
C3 C4 C18 120.32(18) . .
C4 C5 C6 123.9(2) . .
C4 C5 C1 109.94(19) . .
C6 C5 C1 123.53(18) . .
C5 C6 C7 109.18(17) . .
C5 C6 C20 108.47(17) . .
C7 C6 C20 100.25(17) . .
C5 C6 C64 115.11(18) . .
C7 C6 C64 111.05(17) . .
C20 C6 C64 111.73(18) . .
C8 C7 C22 118.80(19) . .
C8 C7 C6 123.74(19) . .
C22 C7 C6 110.35(19) . .
C7 C8 C25 121.00(19) . .
C7 C8 C9 122.82(18) . .
C25 C8 C9 107.58(18) . .
C10 C9 C8 111.30(18) . .
C10 C9 C1 125.04(19) . .
C8 C9 C1 120.03(19) . .
C9 C10 C11 123.39(18) . .
C9 C10 C26 109.47(18) . .
C11 C10 C26 123.54(18) . .
C10 C11 C29 109.68(17) . .
C10 C11 C66 115.84(18) . .
C29 C11 C66 110.63(18) . .
C10 C11 C12 108.61(17) . .
C29 C11 C12 99.75(16) . .
C66 C11 C12 111.12(17) . .
C2 C12 C13 119.1(2) . .
C2 C12 C11 124.26(19) . .
C13 C12 C11 109.59(19) . .
C14 C13 C12 120.1(2) . .
C14 C13 C30 119.7(2) . .
C12 C13 C30 109.57(18) . .
C13 C14 C15 120.2(2) . .
C13 C14 C33 120.2(2) . .
C15 C14 C33 108.76(19) . .
C3 C15 C14 118.4(2) . .
C3 C15 C16 123.9(2) . .
C14 C15 C16 110.19(19) . .
C17 C16 C15 109.03(17) . .
C17 C16 C62 115.03(18) . .
C15 C16 C62 110.99(18) . .
C17 C16 C34 109.03(17) . .
C15 C16 C34 100.39(17) . .
C62 C16 C34 111.37(17) . .
C37 C17 C16 123.11(19) . .
C37 C17 C18 109.59(18) . .
C16 C17 C18 124.02(19) . .
C4 C18 C19 108.03(17) . .
C4 C18 C63 113.49(18) . .
C19 C18 C63 110.13(18) . .
C4 C18 C17 110.59(17) . .
C19 C18 C17 101.51(16) . .
C63 C18 C17 112.35(17) . .
C20 C19 C38 120.65(19) . .
C20 C19 C18 123.4(2) . .
C38 C19 C18 108.70(17) . .
C19 C20 C21 118.8(2) . .
C19 C20 C6 123.56(19) . .
C21 C20 C6 110.12(18) . .
C40 C21 C20 120.75(19) . .
C40 C21 C22 120.96(19) . .
C20 C21 C22 108.09(19) . .
C23 C22 C7 120.0(2) . .
C23 C22 C21 119.63(19) . .
C7 C22 C21 108.60(18) . .
C22 C23 C24 120.9(2) . .
C22 C23 C42 121.11(19) . .
C24 C23 C42 108.06(18) . .
C25 C24 C23 119.15(19) . .
C25 C24 C44 124.05(18) . .
C23 C24 C44 108.73(18) . .
C24 C25 C8 119.61(19) . .
C24 C25 C26 123.52(18) . .
C8 C25 C26 108.89(17) . .
C27 C26 C67 111.61(17) . .
C27 C26 C25 107.61(17) . .
C67 C26 C25 112.72(16) . .
C27 C26 C10 110.36(16) . .
C67 C26 C10 112.68(17) . .
C25 C26 C10 101.33(16) . .
C45 C27 C28 109.34(18) . .
C45 C27 C26 124.81(18) . .
C28 C27 C26 120.94(18) . .
C29 C28 C47 120.79(19) . .
C29 C28 C27 122.81(19) . .
C47 C28 C27 107.09(18) . .
C28 C29 C30 118.7(2) . .
C28 C29 C11 123.57(18) . .
C30 C29 C11 110.38(18) . .
C31 C30 C13 120.3(2) . .
C31 C30 C29 121.2(2) . .
C13 C30 C29 107.68(19) . .
C30 C31 C48 119.45(19) . .
C30 C31 C32 119.8(2) . .
C48 C31 C32 107.87(19) . .
C33 C32 C50 119.2(2) . .
C33 C32 C31 120.4(2) . .
C50 C32 C31 107.96(19) . .
C32 C33 C34 120.8(2) . .
C32 C33 C14 119.6(2) . .
C34 C33 C14 108.67(19) . .
C35 C34 C33 119.9(2) . .
C35 C34 C16 123.9(2) . .
C33 C34 C16 109.22(19) . .
C34 C35 C51 119.9(2) . .
C34 C35 C36 122.96(19) . .
C51 C35 C36 109.34(18) . .
C37 C36 C61 111.87(17) . .
C37 C36 C35 108.60(17) . .
C61 C36 C35 112.86(17) . .
C37 C36 C53 110.08(16) . .
C61 C36 C53 111.70(17) . .
C35 C36 C53 101.21(16) . .
C17 C37 C38 110.49(19) . .
C17 C37 C36 125.29(19) . .
C38 C37 C36 120.97(18) . .
C39 C38 C19 120.47(19) . .
C39 C38 C37 120.96(19) . .
C19 C38 C37 108.15(18) . .
C38 C39 C40 119.36(19) . .
C38 C39 C54 119.60(18) . .
C40 C39 C54 109.43(18) . .
C21 C40 C39 119.77(19) . .
C21 C40 C41 122.76(19) . .
C39 C40 C41 109.65(18) . .
C42 C41 C70 111.50(17) . .
C42 C41 C55 108.33(17) . .
C70 C41 C55 113.47(18) . .
C42 C41 C40 110.55(17) . .
C70 C41 C40 111.05(17) . .
C55 C41 C40 101.50(16) . .
C43 C42 C23 110.55(19) . .
C43 C42 C41 125.3(2) . .
C23 C42 C41 120.96(18) . .
C42 C43 C57 123.22(19) . .
C42 C43 C44 110.00(18) . .
C57 C43 C44 123.68(18) . .
C45 C44 C24 107.32(16) . .
C45 C44 C68 113.90(17) . .
C24 C44 C68 112.30(16) . .
C45 C44 C43 109.91(16) . .
C24 C44 C43 100.96(16) . .
C68 C44 C43 111.63(17) . .
C27 C45 C46 108.81(18) . .
C27 C45 C44 125.13(18) . .
C46 C45 C44 120.98(18) . .
C58 C46 C47 120.24(19) . .
C58 C46 C45 122.68(19) . .
C47 C46 C45 107.22(18) . .
C48 C47 C28 120.62(19) . .
C48 C47 C46 120.7(2) . .
C28 C47 C46 107.50(17) . .
C47 C48 C31 119.0(2) . .
C47 C48 C49 119.31(19) . .
C31 C48 C49 108.46(19) . .
C59 C49 C48 119.14(19) . .
C59 C49 C50 119.9(2) . .
C48 C49 C50 107.76(19) . .
C51 C50 C32 119.3(2) . .
C51 C50 C49 119.94(19) . .
C32 C50 C49 107.95(19) . .
C50 C51 C35 120.8(2) . .
C50 C51 C52 120.01(19) . .
C35 C51 C52 108.49(18) . .
C60 C52 C53 119.85(19) . .
C60 C52 C51 120.2(2) . .
C53 C52 C51 109.31(18) . .
C54 C53 C52 119.30(19) . .
C54 C53 C36 123.21(19) . .
C52 C53 C36 109.81(18) . .
C53 C54 C55 121.03(19) . .
C53 C54 C39 120.98(18) . .
C55 C54 C39 108.05(18) . .
C56 C55 C54 119.90(19) . .
C56 C55 C41 123.01(19) . .
C54 C55 C41 109.53(18) . .
C55 C56 C60 119.62(19) . .
C55 C56 C57 123.91(19) . .
C60 C56 C57 109.42(18) . .
C43 C57 C58 109.41(17) . .
C43 C57 C69 114.79(17) . .
C58 C57 C69 110.62(17) . .
C43 C57 C56 109.13(17) . .
C58 C57 C56 100.37(16) . .
C69 C57 C56 111.55(18) . .
C46 C58 C59 119.34(19) . .
C46 C58 C57 123.63(18) . .
C59 C58 C57 109.84(18) . .
C49 C59 C60 120.49(19) . .
C49 C59 C58 121.1(2) . .
C60 C59 C58 107.97(18) . .
C52 C60 C56 120.12(19) . .
C52 C60 C59 119.45(19) . .
C56 C60 C59 109.59(18) . .
C102 C100 C101 121.3(3) 2 .
C102 C100 H100 119.3 2 .
C101 C100 H100 119.3 . .
C100 C102 C101 121.3(3) 2 .
C100 C102 H102 119.4 2 .
C101 C102 H102 119.4 . .
C101 C103 H10A 109.5 . .
C101 C103 H10B 109.5 . .
H10A C103 H10B 109.5 . .
C101 C103 H10C 109.5 . .
H10A C103 H10C 109.5 . .
H10B C103 H10C 109.5 . .
C100 C101 C102 117.4(3) . .
C100 C101 C103 121.2(3) . .
C102 C101 C103 121.3(3) . .
C113 C112 C111 121.1(3) . .
C113 C112 H112 119.5 . .
C111 C112 H112 119.5 . .
C112 C113 C111 117.6(3) . 2_566
C112 C113 C114 121.4(3) . .
C111 C113 C114 121.0(3) 2_566 .
C113 C111 C112 121.3(3) 2_566 .
C113 C111 H111 119.3 2_566 .
C112 C111 H111 119.3 . .
C113 C114 H11A 109.5 . .
C113 C114 H11B 109.5 . .
H11A C114 H11B 109.5 . .
C113 C114 H11C 109.5 . .
H11A C114 H11C 109.5 . .
H11B C114 H11C 109.5 . .

loop_
_geom_bond_atom_site_label_1
_geom_bond_atom_site_label_2
_geom_bond_distance
_geom_bond_site_symmetry_2
C61 F611 1.323(3) .
C61 F612 1.332(3) .
C61 F613 1.335(3) .
C61 C36 1.526(3) .
C62 F621 1.296(3) .
C62 F623 1.305(3) .
C62 F622 1.322(3) .
C62 C16 1.547(3) .
C63 F631 1.318(3) .
C63 F632 1.327(3) .
C63 F633 1.328(3) .
C63 C18 1.534(3) .
C64 F641 1.317(3) .
C64 F642 1.322(3) .
C64 F643 1.327(3) .
C64 C6 1.551(3) .
C65 F652 1.324(3) .
C65 F653 1.324(3) .
C65 F651 1.331(3) .
C65 C1 1.532(3) .
C66 F663 1.311(3) .
C66 F661 1.314(3) .
C66 F662 1.325(3) .
C66 C11 1.541(3) .
C67 F673 1.320(3) .
C67 F672 1.323(3) .
C67 F671 1.330(3) .
C67 C26 1.535(3) .
C68 F681 1.326(3) .
C68 F683 1.326(3) .
C68 F682 1.334(3) .
C68 C44 1.545(3) .
C69 F691 1.322(3) .
C69 F693 1.327(3) .
C69 F692 1.337(3) .
C69 C57 1.539(3) .
C70 F701 1.321(3) .
C70 F702 1.332(3) .
C70 F703 1.335(3) .
C70 C41 1.533(3) .
C1 C9 1.512(3) .
C1 C2 1.528(3) .
C1 C5 1.547(3) .
C2 C12 1.357(3) .
C2 C3 1.432(3) .
C3 C15 1.375(3) .
C3 C4 1.464(3) .
C4 C5 1.352(3) .
C4 C18 1.511(3) .
C5 C6 1.514(3) .
C6 C7 1.537(3) .
C6 C20 1.544(3) .
C7 C8 1.376(3) .
C7 C22 1.413(3) .
C8 C25 1.425(3) .
C8 C9 1.466(3) .
C9 C10 1.352(3) .
C10 C11 1.523(3) .
C10 C26 1.552(3) .
C11 C29 1.537(3) .
C11 C12 1.543(3) .
C12 C13 1.431(3) .
C13 C14 1.403(3) .
C13 C30 1.438(3) .
C14 C15 1.428(3) .
C14 C33 1.446(3) .
C15 C16 1.534(3) .
C16 C17 1.521(3) .
C16 C34 1.547(3) .
C17 C37 1.345(3) .
C17 C18 1.548(3) .
C18 C19 1.524(3) .
C19 C20 1.374(3) .
C19 C38 1.410(3) .
C20 C21 1.423(3) .
C21 C40 1.383(3) .
C21 C22 1.472(3) .
C22 C23 1.380(3) .
C23 C24 1.417(3) .
C23 C42 1.471(3) .
C24 C25 1.372(3) .
C24 C44 1.537(3) .
C25 C26 1.537(3) .
C26 C27 1.505(3) .
C27 C45 1.355(3) .
C27 C28 1.473(3) .
C28 C29 1.368(3) .
C28 C47 1.437(3) .
C29 C30 1.441(3) .
C30 C31 1.392(3) .
C31 C48 1.438(3) .
C31 C32 1.450(3) .
C32 C33 1.387(3) .
C32 C50 1.441(3) .
C33 C34 1.442(3) .
C34 C35 1.357(3) .
C35 C51 1.445(3) .
C35 C36 1.533(3) .
C36 C37 1.512(3) .
C36 C53 1.541(3) .
C37 C38 1.468(3) .
C38 C39 1.385(3) .
C39 C40 1.412(3) .
C39 C54 1.464(3) .
C40 C41 1.538(3) .
C41 C42 1.514(3) .
C41 C55 1.535(3) .
C42 C43 1.345(3) .
C43 C57 1.524(3) .
C43 C44 1.553(3) .
C44 C45 1.507(3) .
C45 C46 1.476(3) .
C46 C58 1.369(3) .
C46 C47 1.438(3) .
C47 C48 1.393(3) .
C48 C49 1.440(3) .
C49 C59 1.393(3) .
C49 C50 1.452(3) .
C50 C51 1.386(3) .
C51 C52 1.449(3) .
C52 C60 1.401(3) .
C52 C53 1.418(3) .
C53 C54 1.371(3) .
C54 C55 1.437(3) .
C55 C56 1.364(3) .
C56 C60 1.430(3) .
C56 C57 1.539(3) .
C57 C58 1.538(3) .
C58 C59 1.441(3) .
C59 C60 1.439(3) .
C100 C102 1.384(5) 2
C100 C101 1.385(5) .
C100 H100 0.9500 .
C102 C100 1.384(5) 2
C102 C101 1.396(5) .
C102 H102 0.9500 .
C103 C101 1.504(5) .
C103 H10A 0.9800 .
C103 H10B 0.9800 .
C103 H10C 0.9800 .
C112 C113 1.385(4) .
C112 C111 1.388(4) .
C112 H112 0.9500 .
C113 C111 1.386(4) 2_566
C113 C114 1.507(5) .
C111 C113 1.386(4) 2_566
C111 H111 0.9500 .
C114 H11A 0.9800 .
C114 H11B 0.9800 .
C114 H11C 0.9800 .
